data_7711467
loop_
_publ_author_name
'Wimmer, Daniel Sebastian'
'Rie\&sbeck, Kilian Max'
'Seibald, Markus'
'Baumann, Dominik'
'Wurst, Klaus'
'Heymann, Gunter'
'Huppertz, Hubert'

_publ_section_title
;
 Crystal structure and luminescence properties of the first lithium
 oxonitridolithosilicate Li3SiNO2:Eu2+
;
_journal_name_full 'Dalton Transactions'
_journal_paper_doi 10.1039/D2DT03064K
_journal_year 2022
_chemical_formula_moiety 'Li3 Si1  N1  O2'
_chemical_formula_sum 'Li3 N O2 Si'
_chemical_formula_weight 94.92
_chemical_name_systematic 'Lithium oxonitridolithosilicate'
_space_group_IT_number 15
_space_group_name_Hall '-C 2yc'
_space_group_name_H-M_alt 'C 1 2/c 1'
_symmetry_cell_setting monoclinic
_symmetry_Int_Tables_number 15
_symmetry_space_group_name_Hall '-C 2yc'
_symmetry_space_group_name_H-M 'C 1 2/c 1'
_audit_conform_dict_location ftp://ftp.iucr.org/pub/cif_core.dic
_audit_conform_dict_name cif_core.dic
_audit_conform_dict_version 2.4.3
_audit_creation_date 2022-05-17T12:17:08-00:00
_audit_creation_method 'WinGX routine CIF_UPDATE'
_audit_update_record
;
2022-09-20 deposited with the CCDC.	2022-10-12 downloaded from the CCDC.
;
_cell_angle_alpha 90
_cell_angle_beta 116.1420(10)
_cell_angle_gamma 90
_cell_formula_units_Z 8
_cell_length_a 10.4901(3)
_cell_length_b 11.0342(3)
_cell_length_c 5.11860(10)
_cell_measurement_reflns_used 9944
_cell_measurement_temperature 297(2)
_cell_measurement_theta_max 82.425
_cell_measurement_theta_min 5.687
_cell_measurement_wavelength 0.71073
_cell_volume 531.87(2)
_computing_cell_refinement 'Bruker SAINT-V 8.37A'
_computing_data_collection 'Bruker Instrument Service vV6.2.3'
_computing_data_reduction 'Bruker SAINT-V 8.37A'
_computing_molecular_graphics 'DIAMOND (Brandenburg & Berndt, 1999)'
_computing_publication_material 'WINGX 2013.3'
_computing_structure_refinement 'SHELXL-2014/7 (Sheldrick, 2014)'
_computing_structure_solution 'XT, VERSION 2014/5'
_diffrn_ambient_temperature 297(2)
_diffrn_detector_area_resol_mean 7.4074
_diffrn_measured_fraction_theta_full 0.889
_diffrn_measured_fraction_theta_max 0.967
_diffrn_measurement_device_type 'Bruker D8 QUEST, PHOTON II'
_diffrn_measurement_method '\w scans'
_diffrn_radiation_probe x-ray
_diffrn_radiation_type MoK\a
_diffrn_radiation_wavelength 0.71073
_diffrn_reflns_av_R_equivalents 0.0318
_diffrn_reflns_Laue_measured_fraction_full 0.889
_diffrn_reflns_Laue_measured_fraction_max 0.967
_diffrn_reflns_limit_h_max 19
_diffrn_reflns_limit_h_min -19
_diffrn_reflns_limit_k_max 20
_diffrn_reflns_limit_k_min -20
_diffrn_reflns_limit_l_max 9
_diffrn_reflns_limit_l_min -9
_diffrn_reflns_number 24474
_diffrn_reflns_point_group_measured_fraction_full 0.889
_diffrn_reflns_point_group_measured_fraction_max 0.967
_diffrn_reflns_theta_full 25.242
_diffrn_reflns_theta_max 40.248
_diffrn_reflns_theta_min 2.844
_exptl_absorpt_coefficient_mu 0.604
_exptl_absorpt_correction_type multi-scan
_exptl_absorpt_process_details 'Bruker (SADABS-2016/2)'
_exptl_crystal_colour white
_exptl_crystal_density_diffrn 2.371
_exptl_crystal_density_method 'not measured'
_exptl_crystal_description prism
_exptl_crystal_F_000 368
_exptl_crystal_preparation Luminescent
_exptl_crystal_size_max 0.2
_exptl_crystal_size_mid 0.07
_exptl_crystal_size_min 0.07
_exptl_transmission_factor_max 0.7481
_exptl_transmission_factor_min 0.6916
_refine_diff_density_max 0.516
_refine_diff_density_min -0.64
_refine_diff_density_rms 0.07
_refine_ls_extinction_coef 0.055(10)
_refine_ls_extinction_expression Fc^*^=kFc[1+0.001xFc^2^\l^3^/sin(2\q)]^-1/4^
_refine_ls_extinction_method SHELXL
_refine_ls_goodness_of_fit_ref 1.147
_refine_ls_hydrogen_treatment undef
_refine_ls_matrix_type full
_refine_ls_number_constraints 0
_refine_ls_number_parameters 66
_refine_ls_number_reflns 1622
_refine_ls_number_restraints 0
_refine_ls_restrained_S_all 1.147
_refine_ls_R_factor_all 0.0226
_refine_ls_R_factor_gt 0.0222
_refine_ls_shift/su_max 0.001
_refine_ls_shift/su_mean 0
_refine_ls_structure_factor_coef Fsqd
_refine_ls_weighting_details 'w=1/[\s^2^(Fo^2^)+(0.0284P)^2^+0.2771P] where P=(Fo^2^+2Fc^2^)/3'
_refine_ls_weighting_scheme calc
_refine_ls_wR_factor_gt 0.0591
_refine_ls_wR_factor_ref 0.0594
_reflns_number_gt 1579
_reflns_number_total 1622
_reflns_threshold_expression 'I > 2\s(I)'
_cod_data_source_file d2dt03064k2.cif
_cod_data_source_block shelx
_cod_original_sg_symbol_H-M 'C 2/c'
_cod_original_formula_sum 'Li3 Si1  N1  O2'
_cod_database_code 7711467
_shelx_estimated_absorpt_t_min 0.889
_shelx_estimated_absorpt_t_max 0.959

loop_
_symmetry_equiv_pos_as_xyz
'x, y, z'
'-x, y, -z+1/2'
'x+1/2, y+1/2, z'
'-x+1/2, y+1/2, -z+1/2'
'-x, -y, -z'
'x, -y, z-1/2'
'-x+1/2, -y+1/2, -z'
'x+1/2, -y+1/2, z-1/2'

loop_
_atom_site_label
_atom_site_type_symbol
_atom_site_fract_x
_atom_site_fract_y
_atom_site_fract_z
_atom_site_U_iso_or_equiv
_atom_site_adp_type
_atom_site_occupancy
_atom_site_calc_flag
_atom_site_disorder_assembly
_atom_site_disorder_group
Si1 Si 0.22086(2) 0.43007(2) 0.25806(3) 0.00621(6) Uani 1 d . .
O1 O 0.12887(4) 0.31224(3) 0.05472(8) 0.00791(8) Uani 1 d . .
O2 O 0.38906(4) 0.39292(5) 0.37602(10) 0.01470(9) Uani 1 d . .
N1 N 0.17022(5) 0.44522(4) 0.53242(10) 0.00872(8) Uani 1 d . .
Li5 Li 0.27694(16) 0.19757(14) 0.2176(3) 0.0198(3) Uani 1 d . .
Li1 Li 0.5 0.29775(14) 0.25 0.0101(2) Uani 1 d . .
Li2 Li 0.5 0.47456(18) 0.75 0.0153(3) Uani 1 d . .
Li3 Li 0 0.43379(17) -0.25 0.0205(4) Uani 1 d . .
Li4 Li 0 0.3190(3) 0.25 0.0188(4) Uiso 0.76 d . .
Li4A Li 0 0.2747(10) 0.25 0.0189(14) Uiso 0.24 d . .

loop_
_atom_site_aniso_label
_atom_site_aniso_U_11
_atom_site_aniso_U_22
_atom_site_aniso_U_33
_atom_site_aniso_U_23
_atom_site_aniso_U_13
_atom_site_aniso_U_12
Si1 0.00646(8) 0.00652(8) 0.00580(7) -0.00072(3) 0.00283(5) 0.00006(4)
O1 0.00823(14) 0.00682(13) 0.00807(14) -0.00118(10) 0.00305(11) -0.00028(10)
O2 0.00756(15) 0.0199(2) 0.01500(18) -0.00615(14) 0.00346(13) 0.00192(13)
N1 0.01287(17) 0.00719(14) 0.00758(15) 0.00019(11) 0.00587(13) 0.00079(12)
Li5 0.0255(6) 0.0191(6) 0.0205(6) 0.0106(4) 0.0154(5) 0.0119(5)
Li1 0.0103(6) 0.0084(5) 0.0133(6) 0 0.0068(5) 0
Li2 0.0161(7) 0.0172(7) 0.0098(6) 0 0.0031(5) 0
Li3 0.0180(8) 0.0129(7) 0.0179(8) 0 -0.0039(7) 0

loop_
_atom_type_symbol
_atom_type_description
_atom_type_scat_dispersion_real
_atom_type_scat_dispersion_imag
_atom_type_scat_source
Li Li -0.0003 0.0001 'International Tables Vol C Tables 4.2.6.8 and 6.1.1.4'
N N 0.0061 0.0033 'International Tables Vol C Tables 4.2.6.8 and 6.1.1.4'
O O 0.0106 0.006 'International Tables Vol C Tables 4.2.6.8 and 6.1.1.4'
Si Si 0.0817 0.0704 'International Tables Vol C Tables 4.2.6.8 and 6.1.1.4'

loop_
_geom_angle_atom_site_label_1
_geom_angle_atom_site_label_2
_geom_angle_atom_site_label_3
_geom_angle
_geom_angle_site_symmetry_1
_geom_angle_site_symmetry_3
_geom_angle_publ_flag
O2 Si1 O1 105.37(2) . . ?
O2 Si1 N1 113.13(2) . . ?
O1 Si1 N1 106.40(2) . . ?
O2 Si1 N1 114.15(3) . 6_565 ?
O1 Si1 N1 106.24(2) . 6_565 ?
N1 Si1 N1 110.841(19) . 6_565 ?
O2 Si1 Li4 133.72(6) . . ?
O1 Si1 Li4 50.35(5) . . ?
N1 Si1 Li4 57.62(4) . . ?
N1 Si1 Li4 110.83(5) 6_565 . ?
O2 Si1 Li3 134.96(2) . . ?
O1 Si1 Li3 51.66(4) . . ?
N1 Si1 Li3 110.786(18) . . ?
N1 Si1 Li3 56.21(4) 6_565 . ?
Li4 Si1 Li3 66.36(3) . . ?
O2 Si1 Li5 63.27(4) . . ?
O1 Si1 Li5 44.89(4) . . ?
N1 Si1 Li5 108.47(3) . . ?
N1 Si1 Li5 137.00(3) 6_565 . ?
Li4 Si1 Li5 76.76(7) . . ?
Li3 Si1 Li5 93.86(5) . . ?
O2 Si1 Li3 154.56(3) . 5_565 ?
O1 Si1 Li3 99.41(3) . 5_565 ?
N1 Si1 Li3 52.78(2) . 5_565 ?
N1 Si1 Li3 62.88(3) 6_565 5_565 ?
Li4 Si1 Li3 61.21(8) . 5_565 ?
Li3 Si1 Li3 66.68(3) . 5_565 ?
Li5 Si1 Li3 137.76(5) . 5_565 ?
O2 Si1 Li5 77.13(3) . 7 ?
O1 Si1 Li5 45.55(3) . 7 ?
N1 Si1 Li5 151.49(4) . 7 ?
N1 Si1 Li5 86.42(3) 6_565 7 ?
Li4 Si1 Li5 95.57(5) . 7 ?
Li3 Si1 Li5 59.31(4) . 7 ?
Li5 Si1 Li5 50.61(5) . 7 ?
Li3 Si1 Li5 125.99(3) 5_565 7 ?
O2 Si1 Li4A 125.82(16) . . ?
O1 Si1 Li4A 44.62(11) . . ?
N1 Si1 Li4A 61.98(9) . . ?
N1 Si1 Li4A 117.34(13) 6_565 . ?
Li4 Si1 Li4A 8.67(15) . . ?
Li3 Si1 Li4A 68.81(6) . . ?
Li5 Si1 Li4A 68.11(17) . . ?
Li3 Si1 Li4A 69.88(18) 5_565 . ?
Li5 Si1 Li4A 90.16(11) 7 . ?
O2 Si1 Li2 39.25(3) . . ?
O1 Si1 Li2 137.99(4) . . ?
N1 Si1 Li2 80.412(18) . . ?
N1 Si1 Li2 109.70(4) 6_565 . ?
Li4 Si1 Li2 129.40(2) . . ?
Li3 Si1 Li2 163.96(4) . . ?
Li5 Si1 Li2 93.25(5) . . ?
Li3 Si1 Li2 115.88(3) 5_565 . ?
Li5 Si1 Li2 116.00(4) 7 . ?
Li4A Si1 Li2 127.23(6) . . ?
O2 Si1 Li5 104.26(3) . 4 ?
O1 Si1 Li5 142.32(3) . 4 ?
N1 Si1 Li5 82.38(3) . 4 ?
N1 Si1 Li5 39.16(3) 6_565 4 ?
Li4 Si1 Li5 117.45(7) . 4 ?
Li3 Si1 Li5 90.76(5) . 4 ?
Li5 Si1 Li5 165.687(12) . 4 ?
Li3 Si1 Li5 56.28(4) 5_565 4 ?
Li5 Si1 Li5 122.16(5) 7 4 ?
Li4A Si1 Li5 126.11(17) . 4 ?
Li2 Si1 Li5 79.10(5) . 4 ?
Si1 O1 Li5 96.25(6) . . ?
Si1 O1 Li1 167.14(4) . 7 ?
Li5 O1 Li1 94.64(6) . 7 ?
Si1 O1 Li4 89.52(8) . . ?
Li5 O1 Li4 114.13(8) . . ?
Li1 O1 Li4 92.27(6) 7 . ?
Si1 O1 Li5 98.38(5) . 7 ?
Li5 O1 Li5 73.37(6) . 7 ?
Li1 O1 Li5 78.22(5) 7 7 ?
Li4 O1 Li5 168.58(5) . 7 ?
Si1 O1 Li4A 100.2(2) . . ?
Li5 O1 Li4A 103.9(2) . . ?
Li1 O1 Li4A 83.76(18) 7 . ?
Li4 O1 Li4A 13.8(3) . . ?
Li5 O1 Li4A 161.4(2) 7 . ?
Si1 O1 Li3 88.35(4) . . ?
Li5 O1 Li3 155.87(5) . . ?
Li1 O1 Li3 78.93(6) 7 . ?
Li4 O1 Li3 89.50(7) . . ?
Li5 O1 Li3 82.54(4) 7 . ?
Li4A O1 Li3 98.52(19) . . ?
Si1 O2 Li1 137.65(3) . . ?
Si1 O2 Li2 108.79(3) . . ?
Li1 O2 Li2 113.55(3) . . ?
Si1 O2 Li2 110.93(4) . 5_666 ?
Li1 O2 Li2 77.11(6) . 5_666 ?
Li2 O2 Li2 79.22(2) . 5_666 ?
Si1 O2 Li5 79.31(4) . . ?
Li1 O2 Li5 70.74(5) . . ?
Li2 O2 Li5 136.60(6) . . ?
Li2 O2 Li5 139.25(5) 5_666 . ?
Si1 O2 Li4A 121.21(5) . 7_556 ?
Li1 O2 Li4A 72.85(9) . 7_556 ?
Li2 O2 Li4A 73.87(17) . 7_556 ?
Li2 O2 Li4A 126.49(8) 5_666 7_556 ?
Li5 O2 Li4A 66.31(16) . 7_556 ?
Si1 N1 Si1 120.77(3) . 6_566 ?
Si1 N1 Li5 110.95(5) . 7_556 ?
Si1 N1 Li5 106.91(6) 6_566 7_556 ?
Si1 N1 Li3 88.60(2) . 5_565 ?
Si1 N1 Li3 82.90(4) 6_566 5_565 ?
Li5 N1 Li3 147.14(6) 7_556 5_565 ?
Si1 N1 Li4 81.736(19) . . ?
Si1 N1 Li4 149.11(5) 6_566 . ?
Li5 N1 Li4 80.52(8) 7_556 . ?
Li3 N1 Li4 76.38(8) 5_565 . ?
Si1 N1 Li3 154.64(3) . 1_556 ?
Si1 N1 Li3 79.09(4) 6_566 1_556 ?
Li5 N1 Li3 73.62(6) 7_556 1_556 ?
Li3 N1 Li3 77.82(4) 5_565 1_556 ?
Li4 N1 Li3 74.35(3) . 1_556 ?
Si1 N1 Li4A 81.745(18) . . ?
Si1 N1 Li4A 153.96(8) 6_566 . ?
Li5 N1 Li4A 72.67(16) 7_556 . ?
Li3 N1 Li4A 84.97(17) 5_565 . ?
Li4 N1 Li4A 8.58(14) . . ?
Li3 N1 Li4A 75.87(5) 1_556 . ?
O1 Li5 N1 140.51(8) . 7_556 ?
O1 Li5 O1 106.63(6) . 7 ?
N1 Li5 O1 108.84(7) 7_556 7 ?
O1 Li5 Li5 56.19(5) . 7 ?
N1 Li5 Li5 154.28(12) 7_556 7 ?
O1 Li5 Li5 50.44(5) 7 7 ?
O1 Li5 O2 74.62(6) . . ?
N1 Li5 O2 123.00(8) 7_556 . ?
O1 Li5 O2 88.05(6) 7 . ?
Li5 Li5 O2 75.94(8) 7 . ?
O1 Li5 Li1 107.07(7) . . ?
N1 Li5 Li1 108.86(7) 7_556 . ?
O1 Li5 Li1 49.71(4) 7 . ?
Li5 Li5 Li1 71.06(7) 7 . ?
O2 Li5 Li1 44.63(4) . . ?
O1 Li5 Si1 38.86(3) . . ?
N1 Li5 Si1 137.46(7) 7_556 . ?
O1 Li5 Si1 107.17(6) 7 . ?
Li5 Li5 Si1 68.25(7) 7 . ?
O2 Li5 Si1 37.42(3) . . ?
Li1 Li5 Si1 78.64(6) . . ?
O1 Li5 Li3 155.56(7) . 7 ?
N1 Li5 Li3 62.41(5) 7_556 7 ?
O1 Li5 Li3 48.95(3) 7 7 ?
Li5 Li5 Li3 99.38(8) 7 7 ?
O2 Li5 Li3 100.25(6) . 7 ?
Li1 Li5 Li3 58.49(6) . 7 ?
Si1 Li5 Li3 136.86(7) . 7 ?
O1 Li5 Li4 131.93(10) . 7_556 ?
N1 Li5 Li4 54.16(8) 7_556 7_556 ?
O1 Li5 Li4 102.76(6) 7 7_556 ?
Li5 Li5 Li4 136.81(12) 7 7_556 ?
O2 Li5 Li4 69.24(8) . 7_556 ?
Li1 Li5 Li4 66.33(5) . 7_556 ?
Si1 Li5 Li4 96.30(9) . 7_556 ?
Li3 Li5 Li4 63.85(5) 7 7_556 ?
O1 Li5 Li4A 123.0(2) . 7_556 ?
N1 Li5 Li4A 64.1(2) 7_556 7_556 ?
O1 Li5 Li4A 103.27(6) 7 7_556 ?
Li5 Li5 Li4A 129.6(2) 7 7_556 ?
O2 Li5 Li4A 59.1(2) . 7_556 ?
Li1 Li5 Li4A 61.39(11) . 7_556 ?
Si1 Li5 Li4A 86.3(2) . 7_556 ?
Li3 Li5 Li4A 70.01(14) 7 7_556 ?
Li4 Li5 Li4A 10.4(2) 7_556 7_556 ?
O1 Li5 Si1 105.74(6) . 7 ?
N1 Li5 Si1 93.15(6) 7_556 7 ?
O1 Li5 Si1 36.07(3) 7 7 ?
Li5 Li5 Si1 61.14(7) 7 7 ?
O2 Li5 Si1 123.14(5) . 7 ?
Li1 Li5 Si1 85.16(4) . 7 ?
Si1 Li5 Si1 129.39(5) . 7 ?
Li3 Li5 Si1 56.47(3) 7 7 ?
Li4 Li5 Si1 120.21(6) 7_556 7 ?
Li4A Li5 Si1 126.24(13) 7_556 7 ?
O1 Li5 Li1 43.77(5) . 7 ?
N1 Li5 Li1 117.25(8) 7_556 7 ?
O1 Li5 Li1 92.80(5) 7 7 ?
Li5 Li5 Li1 57.41(7) 7 7 ?
O2 Li5 Li1 115.65(6) . 7 ?
Li1 Li5 Li1 128.47(5) . 7 ?
Si1 Li5 Li1 82.46(5) . 7 ?
Li3 Li5 Li1 126.91(7) 7 7 ?
Li4 Li5 Li1 163.99(6) 7_556 7 ?
Li4A Li5 Li1 162.56(11) 7_556 7 ?
Si1 Li5 Li1 71.07(4) 7 7 ?
O2 Li1 O2 112.09(9) 2_655 . ?
O2 Li1 O1 112.66(2) 2_655 7 ?
O2 Li1 O1 107.659(19) . 7 ?
O2 Li1 O1 107.659(18) 2_655 8_556 ?
O2 Li1 O1 112.66(2) . 8_556 ?
O1 Li1 O1 103.87(8) 7 8_556 ?
O2 Li1 Li2 56.05(4) 2_655 5_666 ?
O2 Li1 Li2 56.05(4) . 5_666 ?
O1 Li1 Li2 128.06(4) 7 5_666 ?
O1 Li1 Li2 128.06(4) 8_556 5_666 ?
O2 Li1 Li5 156.53(4) 2_655 . ?
O2 Li1 Li5 64.63(4) . . ?
O1 Li1 Li5 52.07(4) 7 . ?
O1 Li1 Li5 94.31(6) 8_556 . ?
Li2 Li1 Li5 115.95(4) 5_666 . ?
O2 Li1 Li5 64.63(4) 2_655 2_655 ?
O2 Li1 Li5 156.53(4) . 2_655 ?
O1 Li1 Li5 94.31(6) 7 2_655 ?
O1 Li1 Li5 52.07(4) 8_556 2_655 ?
Li2 Li1 Li5 115.95(4) 5_666 2_655 ?
Li5 Li1 Li5 128.10(9) . 2_655 ?
O2 Li1 Li3 123.95(4) 2_655 7 ?
O2 Li1 Li3 123.95(4) . 7 ?
O1 Li1 Li3 51.94(4) 7 7 ?
O1 Li1 Li3 51.94(4) 8_556 7 ?
Li2 Li1 Li3 180 5_666 7 ?
Li5 Li1 Li3 64.05(4) . 7 ?
Li5 Li1 Li3 64.05(4) 2_655 7 ?
O2 Li1 Li4A 65.07(17) 2_655 7 ?
O2 Li1 Li4A 138.96(12) . 7 ?
O1 Li1 Li4A 49.37(13) 7 7 ?
O1 Li1 Li4A 106.48(17) 8_556 7 ?
Li2 Li1 Li4A 107.3(2) 5_666 7 ?
Li5 Li1 Li4A 101.33(12) . 7 ?
Li5 Li1 Li4A 62.79(9) 2_655 7 ?
Li3 Li1 Li4A 72.7(2) 7 7 ?
O2 Li1 Li4A 138.96(12) 2_655 7_556 ?
O2 Li1 Li4A 65.07(17) . 7_556 ?
O1 Li1 Li4A 106.48(17) 7 7_556 ?
O1 Li1 Li4A 49.37(13) 8_556 7_556 ?
Li2 Li1 Li4A 107.3(2) 5_666 7_556 ?
Li5 Li1 Li4A 62.79(9) . 7_556 ?
Li5 Li1 Li4A 101.33(12) 2_655 7_556 ?
Li3 Li1 Li4A 72.7(2) 7 7_556 ?
Li4A Li1 Li4A 145.3(4) 7 7_556 ?
O2 Li1 Li5 73.78(3) 2_655 8_556 ?
O2 Li1 Li5 105.01(4) . 8_556 ?
O1 Li1 Li5 140.39(7) 7 8_556 ?
O1 Li1 Li5 41.59(3) 8_556 8_556 ?
Li2 Li1 Li5 88.96(5) 5_666 8_556 ?
Li5 Li1 Li5 129.65(6) . 8_556 ?
Li5 Li1 Li5 51.53(5) 2_655 8_556 ?
Li3 Li1 Li5 91.04(5) 7 8_556 ?
Li4A Li1 Li5 112.35(4) 7 8_556 ?
Li4A Li1 Li5 68.33(4) 7_556 8_556 ?
O2 Li1 Li5 105.01(4) 2_655 7 ?
O2 Li1 Li5 73.78(3) . 7 ?
O1 Li1 Li5 41.59(3) 7 7 ?
O1 Li1 Li5 140.39(7) 8_556 7 ?
Li2 Li1 Li5 88.96(5) 5_666 7 ?
Li5 Li1 Li5 51.53(5) . 7 ?
Li5 Li1 Li5 129.65(6) 2_655 7 ?
Li3 Li1 Li5 91.04(5) 7 7 ?
Li4A Li1 Li5 68.33(4) 7 7 ?
Li4A Li1 Li5 112.35(4) 7_556 7 ?
Li5 Li1 Li5 177.91(9) 8_556 7 ?
O2 Li2 O2 125.47(11) . 2_656 ?
O2 Li2 O2 100.78(2) . 5_666 ?
O2 Li2 O2 116.09(3) 2_656 5_666 ?
O2 Li2 O2 116.09(3) . 6_566 ?
O2 Li2 O2 100.78(2) 2_656 6_566 ?
O2 Li2 O2 93.68(8) 5_666 6_566 ?
O2 Li2 Li1 117.27(5) . 5_666 ?
O2 Li2 Li1 117.27(5) 2_656 5_666 ?
O2 Li2 Li1 46.84(4) 5_666 5_666 ?
O2 Li2 Li1 46.84(4) 6_566 5_666 ?
O2 Li2 Li2 142.59(6) . 5_667 ?
O2 Li2 Li2 53.28(3) 2_656 5_667 ?
O2 Li2 Li2 112.49(10) 5_666 5_667 ?
O2 Li2 Li2 47.50(5) 6_566 5_667 ?
Li1 Li2 Li2 77.63(8) 5_666 5_667 ?
O2 Li2 Li2 53.28(3) . 5_666 ?
O2 Li2 Li2 142.59(6) 2_656 5_666 ?
O2 Li2 Li2 47.50(5) 5_666 5_666 ?
O2 Li2 Li2 112.49(10) 6_566 5_666 ?
Li1 Li2 Li2 77.63(8) 5_666 5_666 ?
Li2 Li2 Li2 155.26(17) 5_667 5_666 ?
O2 Li2 Li4A 62.73(5) . 7_556 ?
O2 Li2 Li4A 62.73(5) 2_656 7_556 ?
O2 Li2 Li4A 133.16(4) 5_666 7_556 ?
O2 Li2 Li4A 133.16(4) 6_566 7_556 ?
Li1 Li2 Li4A 180 5_666 7_556 ?
Li2 Li2 Li4A 102.37(8) 5_667 7_556 ?
Li2 Li2 Li4A 102.37(8) 5_666 7_556 ?
O2 Li2 Si1 134.07(7) . 2_656 ?
O2 Li2 Si1 31.961(13) 2_656 2_656 ?
O2 Li2 Si1 84.467(19) 5_666 2_656 ?
O2 Li2 Si1 108.95(3) 6_566 2_656 ?
Li1 Li2 Si1 99.60(4) 5_666 2_656 ?
Li2 Li2 Si1 68.169(12) 5_667 2_656 ?
Li2 Li2 Si1 116.318(4) 5_666 2_656 ?
Li4A Li2 Si1 80.40(4) 7_556 2_656 ?
O2 Li2 Si1 31.960(13) . . ?
O2 Li2 Si1 134.07(7) 2_656 . ?
O2 Li2 Si1 108.95(3) 5_666 . ?
O2 Li2 Si1 84.467(19) 6_566 . ?
Li1 Li2 Si1 99.60(4) 5_666 . ?
Li2 Li2 Si1 116.318(3) 5_667 . ?
Li2 Li2 Si1 68.169(12) 5_666 . ?
Li4A Li2 Si1 80.40(4) 7_556 . ?
Si1 Li2 Si1 160.79(7) 2_656 . ?
O2 Li2 Si1 107.287(14) . 5_666 ?
O2 Li2 Si1 90.631(13) 2_656 5_666 ?
O2 Li2 Si1 29.417(12) 5_666 5_666 ?
O2 Li2 Si1 114.26(7) 6_566 5_666 ?
Li1 Li2 Si1 70.35(3) 5_666 5_666 ?
Li2 Li2 Si1 110.09(5) 5_667 5_666 ?
Li2 Li2 Si1 60.81(3) 5_666 5_666 ?
Li4A Li2 Si1 109.65(3) 7_556 5_666 ?
Si1 Li2 Si1 58.881(6) 2_656 5_666 ?
Si1 Li2 Si1 128.980(14) . 5_666 ?
O2 Li2 Si1 90.630(13) . 6_566 ?
O2 Li2 Si1 107.286(14) 2_656 6_566 ?
O2 Li2 Si1 114.26(7) 5_666 6_566 ?
O2 Li2 Si1 29.417(12) 6_566 6_566 ?
Li1 Li2 Si1 70.35(3) 5_666 6_566 ?
Li2 Li2 Si1 60.81(2) 5_667 6_566 ?
Li2 Li2 Si1 110.09(5) 5_666 6_566 ?
Li4A Li2 Si1 109.65(3) 7_556 6_566 ?
Si1 Li2 Si1 128.980(14) 2_656 6_566 ?
Si1 Li2 Si1 58.881(6) . 6_566 ?
Si1 Li2 Si1 140.69(7) 5_666 6_566 ?
O1 Li3 O1 98.26(8) 2_554 . ?
O1 Li3 N1 167.12(3) 2_554 6_565 ?
O1 Li3 N1 79.853(16) . 6_565 ?
O1 Li3 N1 79.851(16) 2_554 5_565 ?
O1 Li3 N1 167.12(3) . 5_565 ?
N1 Li3 N1 104.79(8) 6_565 5_565 ?
O1 Li3 N1 90.63(3) 2_554 2 ?
O1 Li3 N1 93.17(3) . 2 ?
N1 Li3 N1 102.18(4) 6_565 2 ?
N1 Li3 N1 74.17(3) 5_565 2 ?
O1 Li3 N1 93.17(3) 2_554 1_554 ?
O1 Li3 N1 90.63(3) . 1_554 ?
N1 Li3 N1 74.17(3) 6_565 1_554 ?
N1 Li3 N1 102.18(4) 5_565 1_554 ?
N1 Li3 N1 174.19(9) 2 1_554 ?
O1 Li3 Li1 49.13(4) 2_554 7 ?
O1 Li3 Li1 49.13(4) . 7 ?
N1 Li3 Li1 127.61(4) 6_565 7 ?
N1 Li3 Li1 127.61(4) 5_565 7 ?
N1 Li3 Li1 92.90(4) 2 7 ?
N1 Li3 Li1 92.90(4) 1_554 7 ?
O1 Li3 Si1 39.985(11) 2_554 2_554 ?
O1 Li3 Si1 138.21(8) . 2_554 ?
N1 Li3 Si1 140.82(7) 6_565 2_554 ?
N1 Li3 Si1 40.889(13) 5_565 2_554 ?
N1 Li3 Si1 87.121(12) 2 2_554 ?
N1 Li3 Si1 92.971(12) 1_554 2_554 ?
Li1 Li3 Si1 89.10(4) 7 2_554 ?
O1 Li3 Si1 138.21(8) 2_554 . ?
O1 Li3 Si1 39.986(11) . . ?
N1 Li3 Si1 40.889(13) 6_565 . ?
N1 Li3 Si1 140.82(7) 5_565 . ?
N1 Li3 Si1 92.971(12) 2 . ?
N1 Li3 Si1 87.121(12) 1_554 . ?
Li1 Li3 Si1 89.10(4) 7 . ?
Si1 Li3 Si1 178.20(8) 2_554 . ?
O1 Li3 Li5 48.51(4) 2_554 8_455 ?
O1 Li3 Li5 87.63(6) . 8_455 ?
N1 Li3 Li5 143.39(3) 6_565 8_455 ?
N1 Li3 Li5 81.59(4) 5_565 8_455 ?
N1 Li3 Li5 43.96(3) 2 8_455 ?
N1 Li3 Li5 140.74(6) 1_554 8_455 ?
Li1 Li3 Li5 57.46(5) 7 8_455 ?
Si1 Li3 Li5 64.22(4) 2_554 8_455 ?
Si1 Li3 Li5 114.71(5) . 8_455 ?
O1 Li3 Li5 87.63(6) 2_554 7 ?
O1 Li3 Li5 48.51(4) . 7 ?
N1 Li3 Li5 81.59(4) 6_565 7 ?
N1 Li3 Li5 143.39(3) 5_565 7 ?
N1 Li3 Li5 140.74(6) 2 7 ?
N1 Li3 Li5 43.96(3) 1_554 7 ?
Li1 Li3 Li5 57.46(5) 7 7 ?
Si1 Li3 Li5 114.71(5) 2_554 7 ?
Si1 Li3 Li5 64.22(4) . 7 ?
Li5 Li3 Li5 114.92(10) 8_455 7 ?
O1 Li3 Li4 130.87(4) 2_554 5_565 ?
O1 Li3 Li4 130.87(4) . 5_565 ?
N1 Li3 Li4 52.39(4) 6_565 5_565 ?
N1 Li3 Li4 52.39(4) 5_565 5_565 ?
N1 Li3 Li4 87.10(4) 2 5_565 ?
N1 Li3 Li4 87.10(4) 1_554 5_565 ?
Li1 Li3 Li4 180 7 5_565 ?
Si1 Li3 Li4 90.90(4) 2_554 5_565 ?
Si1 Li3 Li4 90.90(4) . 5_565 ?
Li5 Li3 Li4 122.54(5) 8_455 5_565 ?
Li5 Li3 Li4 122.54(5) 7 5_565 ?
O1 Li4 O1 175.71(19) . 2 ?
O1 Li4 N1 102.95(7) . 2 ?
O1 Li4 N1 79.80(5) 2 2 ?
O1 Li4 N1 79.80(5) . . ?
O1 Li4 N1 102.95(7) 2 . ?
N1 Li4 N1 102.45(14) 2 . ?
O1 Li4 Si1 40.14(3) . . ?
O1 Li4 Si1 143.11(11) 2 . ?
N1 Li4 Si1 99.77(10) 2 . ?
N1 Li4 Si1 40.65(3) . . ?
O1 Li4 Si1 143.11(11) . 2 ?
O1 Li4 Si1 40.13(3) 2 2 ?
N1 Li4 Si1 40.64(3) 2 2 ?
N1 Li4 Si1 99.77(10) . 2 ?
Si1 Li4 Si1 123.90(13) . 2 ?
O1 Li4 Li5 88.24(3) . 8_455 ?
O1 Li4 Li5 91.47(3) 2 8_455 ?
N1 Li4 Li5 45.32(4) 2 8_455 ?
N1 Li4 Li5 142.00(13) . 8_455 ?
Si1 Li4 Li5 114.61(5) . 8_455 ?
Si1 Li4 Li5 69.35(4) 2 8_455 ?
O1 Li4 Li5 91.47(3) . 7_556 ?
O1 Li4 Li5 88.24(3) 2 7_556 ?
N1 Li4 Li5 142.00(13) 2 7_556 ?
N1 Li4 Li5 45.32(4) . 7_556 ?
Si1 Li4 Li5 69.35(4) . 7_556 ?
Si1 Li4 Li5 114.61(5) 2 7_556 ?
Li5 Li4 Li5 172.23(16) 8_455 7_556 ?
O1 Li4 Li3 92.15(10) . 5_565 ?
O1 Li4 Li3 92.15(10) 2 5_565 ?
N1 Li4 Li3 51.22(7) 2 5_565 ?
N1 Li4 Li3 51.22(7) . 5_565 ?
Si1 Li4 Li3 61.95(7) . 5_565 ?
Si1 Li4 Li3 61.95(7) 2 5_565 ?
Li5 Li4 Li3 93.89(8) 8_455 5_565 ?
Li5 Li4 Li3 93.89(8) 7_556 5_565 ?
O1 Li4 Li3 45.87(4) . . ?
O1 Li4 Li3 136.84(9) 2 . ?
N1 Li4 Li3 57.09(5) 2 . ?
N1 Li4 Li3 89.31(8) . . ?
Si1 Li4 Li3 56.94(4) . . ?
Si1 Li4 Li3 97.38(8) 2 . ?
Li5 Li4 Li3 57.90(4) 8_455 . ?
Li5 Li4 Li3 126.26(6) 7_556 . ?
Li3 Li4 Li3 63.68(7) 5_565 . ?
O1 Li4 Li3 136.84(9) . 1_556 ?
O1 Li4 Li3 45.87(4) 2 1_556 ?
N1 Li4 Li3 89.31(8) 2 1_556 ?
N1 Li4 Li3 57.09(5) . 1_556 ?
Si1 Li4 Li3 97.38(8) . 1_556 ?
Si1 Li4 Li3 56.94(4) 2 1_556 ?
Li5 Li4 Li3 126.26(6) 8_455 1_556 ?
Li5 Li4 Li3 57.90(4) 7_556 1_556 ?
Li3 Li4 Li3 63.68(7) 5_565 1_556 ?
Li3 Li4 Li3 127.36(13) . 1_556 ?
O1 Li4 Li1 43.35(4) . 7 ?
O1 Li4 Li1 133.91(10) 2 7 ?
N1 Li4 Li1 90.97(2) 2 7 ?
N1 Li4 Li1 123.12(3) . 7 ?
Si1 Li4 Li1 82.857(18) . 7 ?
Si1 Li4 Li1 123.186(9) 2 7 ?
Li5 Li4 Li1 53.85(4) 8_455 7 ?
Li5 Li4 Li1 121.93(7) 7_556 7 ?
Li3 Li4 Li1 116.73(7) 5_565 7 ?
Li3 Li4 Li1 53.05(4) . 7 ?
Li3 Li4 Li1 179.59(12) 1_556 7 ?
O1 Li4A O1 156.6(6) . 2 ?
O1 Li4A O2 87.79(17) . 8_455 ?
O1 Li4A O2 109.5(2) 2 8_455 ?
O1 Li4A O2 109.5(2) . 7_556 ?
O1 Li4A O2 87.79(17) 2 7_556 ?
O2 Li4A O2 86.8(3) 8_455 7_556 ?
O1 Li4A N1 91.2(3) . 2 ?
O1 Li4A N1 71.3(2) 2 2 ?
O2 Li4A N1 97.785(15) 8_455 2 ?
O2 Li4A N1 159.010(19) 7_556 2 ?
O1 Li4A N1 71.3(2) . . ?
O1 Li4A N1 91.2(3) 2 . ?
O2 Li4A N1 159.010(19) 8_455 . ?
O2 Li4A N1 97.786(15) 7_556 . ?
N1 Li4A N1 85.3(3) 2 . ?
O1 Li4A Li1 46.88(6) . 7 ?
O1 Li4A Li1 143.55(8) 2 7 ?
O2 Li4A Li1 42.07(9) 8_455 7 ?
O2 Li4A Li1 108.0(3) 7_556 7 ?
N1 Li4A Li1 88.47(10) 2 7 ?
N1 Li4A Li1 117.71(17) . 7 ?
O1 Li4A Li1 143.55(8) . 7_556 ?
O1 Li4A Li1 46.88(6) 2 7_556 ?
O2 Li4A Li1 108.0(3) 8_455 7_556 ?
O2 Li4A Li1 42.07(9) 7_556 7_556 ?
N1 Li4A Li1 117.71(17) 2 7_556 ?
N1 Li4A Li1 88.47(10) . 7_556 ?
Li1 Li4A Li1 145.3(4) 7 7_556 ?
O1 Li4A Li5 90.27(9) . 7_556 ?
O1 Li4A Li5 87.11(8) 2 7_556 ?
O2 Li4A Li5 138.0(4) 8_455 7_556 ?
O2 Li4A Li5 54.61(7) 7_556 7_556 ?
N1 Li4A Li5 124.2(4) 2 7_556 ?
N1 Li4A Li5 43.26(8) . 7_556 ?
Li1 Li4A Li5 128.98(9) 7 7_556 ?
Li1 Li4A Li5 55.82(4) 7_556 7_556 ?
O1 Li4A Li5 87.11(8) . 8_455 ?
O1 Li4A Li5 90.27(9) 2 8_455 ?
O2 Li4A Li5 54.61(7) 8_455 8_455 ?
O2 Li4A Li5 138.0(4) 7_556 8_455 ?
N1 Li4A Li5 43.26(8) 2 8_455 ?
N1 Li4A Li5 124.2(4) . 8_455 ?
Li1 Li4A Li5 55.82(4) 7 8_455 ?
Li1 Li4A Li5 128.98(9) 7_556 8_455 ?
Li5 Li4A Li5 167.0(5) 7_556 8_455 ?
O1 Li4A Li2 101.7(3) . 7_556 ?
O1 Li4A Li2 101.7(3) 2 7_556 ?
O2 Li4A Li2 43.39(17) 8_455 7_556 ?
O2 Li4A Li2 43.39(17) 7_556 7_556 ?
N1 Li4A Li2 137.36(16) 2 7_556 ?
N1 Li4A Li2 137.36(16) . 7_556 ?
Li1 Li4A Li2 72.7(2) 7 7_556 ?
Li1 Li4A Li2 72.7(2) 7_556 7_556 ?
Li5 Li4A Li2 96.5(2) 7_556 7_556 ?
Li5 Li4A Li2 96.5(2) 8_455 7_556 ?
O1 Li4A Si1 35.19(12) . . ?
O1 Li4A Si1 125.1(4) 2 . ?
O2 Li4A Si1 122.96(5) 8_455 . ?
O2 Li4A Si1 108.96(3) 7_556 . ?
N1 Li4A Si1 85.8(3) 2 . ?
N1 Li4A Si1 36.27(9) . . ?
Li1 Li4A Si1 81.50(7) 7 . ?
Li1 Li4A Si1 120.28(12) 7_556 . ?
Li5 Li4A Si1 65.46(11) 7_556 . ?
Li5 Li4A Si1 106.3(2) 8_455 . ?
Li2 Li4A Si1 126.72(17) 7_556 . ?

loop_
_geom_bond_atom_site_label_1
_geom_bond_atom_site_label_2
_geom_bond_distance
_geom_bond_site_symmetry_2
_geom_bond_publ_flag
Si1 O2 1.6453(4) . ?
Si1 O1 1.6792(4) . ?
Si1 N1 1.7146(5) . ?
Si1 N1 1.7231(5) 6_565 ?
Si1 Li4 2.6050(16) . ?
Si1 Li3 2.61211(16) . ?
Si1 Li5 2.6604(16) . ?
Si1 Li3 2.7463(10) 5_565 ?
Si1 Li5 2.8215(15) 7 ?
Si1 Li4A 2.868(6) . ?
Si1 Li2 2.9425(4) . ?
Si1 Li5 2.9539(16) 4 ?
O1 Li5 1.8888(14) . ?
O1 Li1 1.9686(11) 7 ?
O1 Li4 2.0058(4) . ?
O1 Li5 2.0358(14) 7 ?
O1 Li4A 2.047(2) . ?
O1 Li3 2.0497(13) . ?
O2 Li1 1.8800(10) . ?
O2 Li2 1.9665(10) . ?
O2 Li2 2.1378(14) 5_666 ?
O2 Li5 2.4180(18) . ?
O2 Li4A 2.544(8) 7_556 ?
N1 Si1 1.7231(5) 6_566 ?
N1 Li5 1.9498(14) 7_556 ?
N1 Li3 2.1876(12) 5_565 ?
N1 Li4 2.223(2) . ?
N1 Li3 2.4894(5) 1_556 ?
N1 Li4A 2.558(8) . ?
Li5 N1 1.9498(14) 7_556 ?
Li5 O1 2.0358(14) 7 ?
Li5 Li5 2.348(3) 7 ?
Li5 Li1 2.5264(17) . ?
Li5 Li3 2.6947(16) 7 ?
Li5 Li4 2.7048(15) 7_556 ?
Li5 Li4A 2.716(2) 7_556 ?
Li5 Si1 2.8216(15) 7 ?
Li5 Li1 2.8362(15) 7 ?
Li1 O2 1.8800(10) 2_655 ?
Li1 O1 1.9686(11) 7 ?
Li1 O1 1.9686(11) 8_556 ?
Li1 Li2 2.512(2) 5_666 ?
Li1 Li5 2.5265(17) 2_655 ?
Li1 Li3 2.555(2) 7 ?
Li1 Li4A 2.681(3) 7 ?
Li1 Li4A 2.681(3) 7_556 ?
Li1 Li5 2.8362(15) 8_556 ?
Li1 Li5 2.8362(15) 7 ?
Li2 O2 1.9665(10) 2_656 ?
Li2 O2 2.1378(14) 5_666 ?
Li2 O2 2.1378(14) 6_566 ?
Li2 Li1 2.512(2) 5_666 ?
Li2 Li2 2.6201(8) 5_667 ?
Li2 Li2 2.6201(8) 5_666 ?
Li2 Li4A 2.750(11) 7_556 ?
Li2 Si1 2.9425(4) 2_656 ?
Li2 Si1 3.1289(7) 5_666 ?
Li2 Si1 3.1289(7) 6_566 ?
Li3 O1 2.0497(13) 2_554 ?
Li3 N1 2.1876(12) 6_565 ?
Li3 N1 2.1876(12) 5_565 ?
Li3 N1 2.4894(5) 2 ?
Li3 N1 2.4894(5) 1_554 ?
Li3 Li1 2.555(2) 7 ?
Li3 Si1 2.61211(16) 2_554 ?
Li3 Li5 2.6947(16) 8_455 ?
Li3 Li5 2.6947(16) 7 ?
Li3 Li4 2.727(4) 5_565 ?
Li4 O1 2.0058(4) 2 ?
Li4 N1 2.223(2) 2 ?
Li4 Si1 2.6050(16) 2 ?
Li4 Li5 2.7048(15) 8_455 ?
Li4 Li5 2.7048(15) 7_556 ?
Li4 Li3 2.727(4) 5_565 ?
Li4 Li3 2.8554(17) 1_556 ?
Li4 Li1 2.8655(16) 7 ?
Li4A O1 2.047(2) 2 ?
Li4A O2 2.544(8) 8_455 ?
Li4A O2 2.544(8) 7_556 ?
Li4A N1 2.558(8) 2 ?
Li4A Li1 2.681(3) 7 ?
Li4A Li1 2.681(3) 7_556 ?
Li4A Li5 2.716(2) 7_556 ?
Li4A Li5 2.716(2) 8_455 ?
Li4A Li2 2.750(11) 7_556 ?
